data_3000393
loop_
_publ_author_name
'Cametti, Georgia'
'Roos, Diana'
'Prieur, Damien'
'Scheinost, Andreas'
'Churakov, Sergey'

_journal_name_full 'To be published in Scientific Reports'
_chemical_formula_sum 'O153.94 Pb11.41 Si72'
_chemical_name_common Pb-stellerite
_space_group_name_Hall '-F 2 2'
_space_group_name_H-M_alt 'F m m m'
_cell_angle_alpha 90
_cell_angle_beta 90
_cell_angle_gamma 90
_cell_length_a 13.6261(4)
_cell_length_b 17.9186(5)
_cell_length_c 17.7090(5)
_cell_measurement_temperature 673(2)
_cell_volume 4323.8(2)
_diffrn_ambient_temperature 673(2)
_diffrn_radiation_type MoK\a
_diffrn_radiation_wavelength 0.71073
_refine_ls_goodness_of_fit_ref 1.055
_refine_ls_R_factor_all 0.0749
_refine_ls_R_factor_gt 0.0607
_refine_ls_wR_factor_gt 0.1520
_refine_ls_wR_factor_ref 0.1614
_cod_database_code 3000393
_cod_hold_until_date 2022-11-20

loop_
_atom_site_label
_atom_site_fract_x
_atom_site_fract_y
_atom_site_fract_z
? ? ? ?
